data_7102478
loop_
_publ_author_name
'Wang, Zheming'
'Zhang, Bin'
'Fujiwara, Hideki'
'Kobayashi, Hayao'
'Kurmoo, Mohamedally'

_publ_section_title
;
 Mn3(HCOO)6: a 3D porous magnet of diamond framework with nodes of
 Mn-centered MnMn4 tetrahedron and guest-modulated ordering
 temperature.
;
_journal_issue 4
_journal_name_full 'Chemical communications (Cambridge, England)'
_journal_page_first 416
_journal_page_last 417
_journal_paper_doi 10.1039/b314221c
_journal_year 2004
_chemical_formula_moiety '[Mn3(HCOO)6]DMF'
_chemical_formula_sum 'C9 H13 Mn3 N O13'
_chemical_formula_weight 508.02
_chemical_name_systematic
;
?
;
_space_group_IT_number 14
_symmetry_cell_setting monoclinic
_symmetry_space_group_name_Hall '-P 2ybc'
_symmetry_space_group_name_H-M 'P 1 21/c 1'
_atom_sites_solution_hydrogens difmap
_atom_sites_solution_primary direct
_atom_sites_solution_secondary difmap
_audit_creation_method SHELXL-97
_cell_angle_alpha 90.00
_cell_angle_beta 127.585(2)
_cell_angle_gamma 90.00
_cell_formula_units_Z 4
_cell_length_a 11.7047(18)
_cell_length_b 10.0946(13)
_cell_length_c 18.556(3)
_cell_measurement_reflns_used 10041
_cell_measurement_temperature 94(2)
_cell_measurement_theta_max 27.4835
_cell_measurement_theta_min 3.0267
_cell_volume 1737.5(4)
_computing_cell_refinement 'CrystalClear (Rigaku Corp., 2000)'
_computing_data_collection 'CrystalClear (Rigaku Corp., 2000)'
_computing_data_reduction 'CrystalClear (Rigaku Corp., 2000)'
_computing_molecular_graphics 'Bruker SHELXTL V5.1 (Sheldrick, 1998)'
_computing_publication_material 'SHELXL-97 (Sheldrick, 1997)'
_computing_structure_refinement 'SHELXL-97 (Sheldrick, 1997)'
_computing_structure_solution 'SHELXS-97 (Sheldrick, 1997)'
_diffrn_ambient_temperature 94(2)
_diffrn_detector_area_resol_mean 0.76
_diffrn_measured_fraction_theta_full 0.989
_diffrn_measured_fraction_theta_max 0.989
_diffrn_measurement_device_type 'Rigaku Mercury CCD (AFC7)'
_diffrn_measurement_method CCD
_diffrn_radiation_detector CCD
_diffrn_radiation_monochromator 'Graphite Monochromator'
_diffrn_radiation_source 'Rotating Anode'
_diffrn_radiation_type MoK\a
_diffrn_radiation_wavelength 0.71073
_diffrn_reflns_av_R_equivalents 0.0555
_diffrn_reflns_av_sigmaI/netI 0.0438
_diffrn_reflns_limit_h_max 15
_diffrn_reflns_limit_h_min -15
_diffrn_reflns_limit_k_max 13
_diffrn_reflns_limit_k_min -13
_diffrn_reflns_limit_l_max 23
_diffrn_reflns_limit_l_min -22
_diffrn_reflns_number 28817
_diffrn_reflns_theta_full 27.48
_diffrn_reflns_theta_max 27.48
_diffrn_reflns_theta_min 3.02
_diffrn_source_current 100.0000
_diffrn_source_power '5.4 kW'
_diffrn_source_voltage 50.0000
_exptl_absorpt_coefficient_mu 2.213
_exptl_absorpt_correction_T_max 1.0000
_exptl_absorpt_correction_T_min 0.8970
_exptl_absorpt_correction_type multi-scan
_exptl_crystal_colour 'slightly pink'
_exptl_crystal_density_diffrn 1.942
_exptl_crystal_density_method 'not measured'
_exptl_crystal_description plate
_exptl_crystal_F_000 1012
_exptl_crystal_size_max 0.15
_exptl_crystal_size_mid 0.10
_exptl_crystal_size_min 0.06
_refine_diff_density_max 0.474
_refine_diff_density_min -0.427
_refine_diff_density_rms 0.088
_refine_ls_extinction_method none
_refine_ls_goodness_of_fit_ref 1.054
_refine_ls_hydrogen_treatment refall
_refine_ls_matrix_type full
_refine_ls_number_parameters 290
_refine_ls_number_reflns 3936
_refine_ls_number_restraints 0
_refine_ls_restrained_S_all 1.054
_refine_ls_R_factor_all 0.0535
_refine_ls_R_factor_gt 0.0312
_refine_ls_shift/su_max 0.001
_refine_ls_shift/su_mean 0.000
_refine_ls_structure_factor_coef Fsqd
_refine_ls_weighting_details 'calc w=1/[\s^2^(Fo^2^)+(0.0289P)^2^+0.0000P] where P=(Fo^2^+2Fc^2^)/3'
_refine_ls_weighting_scheme calc
_refine_ls_wR_factor_gt 0.0588
_refine_ls_wR_factor_ref 0.0624
_reflns_number_gt 3025
_reflns_number_total 3936
_reflns_threshold_expression >2sigma(I)
_cod_data_source_file b314221c.txt
_cod_data_source_block 4
_cod_depositor_comments
;
The following automatic conversions were performed:
'_symmetry_cell_setting' value 'Monoclinic' changed to 'monoclinic'
according to '/home/saulius/struct/CIF-dictionaries/cif_core.dic'
dictionary named 'cif_core.dic' version 2.4.1 from
2010-06-29.

'_exptl_absorpt_correction_type' value 'Multi-scan' changed
to 'multi-scan' according to
'/home/saulius/struct/CIF-dictionaries/cif_core.dic' dictionary named
'cif_core.dic' version 2.4.1 from 2010-06-29.

Automatic conversion script
Id: cif_fix_enum 1527 2010-12-29 10:47:43Z saulius 
;
_cod_original_sg_symbol_H-M 'P 2(1)/c'
_cod_database_code 7102478

loop_
_symmetry_equiv_pos_as_xyz
'x, y, z'
'-x, y+1/2, -z+1/2'
'-x, -y, -z'
'x, -y-1/2, z-1/2'

loop_
_atom_site_label
_atom_site_type_symbol
_atom_site_fract_x
_atom_site_fract_y
_atom_site_fract_z
_atom_site_U_iso_or_equiv
_atom_site_adp_type
_atom_site_occupancy
_atom_site_symmetry_multiplicity
_atom_site_calc_flag
_atom_site_refinement_flags
Mn1 Mn 0.37408(4) 0.08529(3) 0.13052(2) 0.00899(9) Uani 1 1 d .
Mn2 Mn 0.57784(4) -0.09805(3) 0.31711(2) 0.00998(9) Uani 1 1 d .
Mn3 Mn 0.5000 0.0000 0.0000 0.01070(12) Uani 1 2 d S
Mn4 Mn 0.0000 0.0000 0.0000 0.01091(12) Uani 1 2 d S
O1 O 0.44342(16) 0.20932(15) 0.24833(9) 0.0111(3) Uani 1 1 d .
O2 O 0.56645(17) 0.08003(15) 0.37196(9) 0.0149(4) Uani 1 1 d .
O3 O 0.59248(17) 0.00295(15) 0.21952(9) 0.0116(3) Uani 1 1 d .
O4 O 0.68230(18) 0.00583(16) 0.14271(10) 0.0170(4) Uani 1 1 d .
O5 O 0.44488(17) 0.26508(15) 0.10202(9) 0.0120(3) Uani 1 1 d .
O6 O 0.47115(18) 0.21121(16) -0.00393(9) 0.0153(4) Uani 1 1 d .
O7 O 0.34862(16) -0.07350(15) 0.19945(9) 0.0115(3) Uani 1 1 d .
O8 O 0.11428(17) -0.11989(16) 0.12075(10) 0.0169(4) Uani 1 1 d .
O9 O 0.33502(17) -0.02925(15) 0.02072(9) 0.0121(3) Uani 1 1 d .
O10 O 0.11249(17) -0.10265(16) -0.04207(10) 0.0161(4) Uani 1 1 d .
O11 O 0.15893(17) 0.16216(15) 0.06360(9) 0.0124(3) Uani 1 1 d .
O12 O 0.19321(17) 0.38001(15) 0.09305(10) 0.0147(4) Uani 1 1 d .
C1 C 0.5115(3) 0.1868(2) 0.33272(14) 0.0127(5) Uani 1 1 d .
C2 C 0.6940(3) -0.0051(2) 0.21304(16) 0.0138(5) Uani 1 1 d .
C3 C 0.4645(3) 0.2921(2) 0.04268(14) 0.0136(5) Uani 1 1 d .
C4 C 0.2419(3) -0.1351(2) 0.18581(15) 0.0144(5) Uani 1 1 d .
C5 C 0.2242(3) -0.1028(2) -0.03422(15) 0.0127(5) Uani 1 1 d .
C6 C 0.1161(3) 0.2803(2) 0.05771(14) 0.0138(5) Uani 1 1 d .
C7 C 0.1608(3) -0.4582(3) -0.13593(18) 0.0298(7) Uani 1 1 d .
C8 C 0.0575(4) -0.6769(3) -0.1494(2) 0.0345(7) Uani 1 1 d .
C9 C 0.1866(4) -0.6339(3) -0.2140(2) 0.0296(7) Uani 1 1 d .
N1 N 0.1372(2) -0.5846(2) -0.16381(13) 0.0233(5) Uani 1 1 d .
O13 O 0.2214(2) -0.3747(2) -0.14899(13) 0.0361(5) Uani 1 1 d .
H1 H 0.516(3) 0.260(2) 0.3676(15) 0.014(6) Uiso 1 1 d .
H2 H 0.787(3) -0.026(3) 0.2692(17) 0.024(7) Uiso 1 1 d .
H3 H 0.478(2) 0.389(2) 0.0376(14) 0.011(6) Uiso 1 1 d .
H4 H 0.269(3) -0.201(3) 0.2344(15) 0.018(6) Uiso 1 1 d .
H5 H 0.232(3) -0.161(2) -0.0712(15) 0.016(6) Uiso 1 1 d .
H6 H 0.011(3) 0.294(3) 0.0219(16) 0.024(7) Uiso 1 1 d .
H7 H 0.114(3) -0.439(3) -0.1041(16) 0.027(7) Uiso 1 1 d .
H81 H -0.024(4) -0.717(3) -0.211(2) 0.052(10) Uiso 1 1 d .
H82 H 0.120(4) -0.753(3) -0.114(2) 0.049(10) Uiso 1 1 d .
H83 H 0.027(3) -0.627(3) -0.117(2) 0.049(9) Uiso 1 1 d .
H91 H 0.106(4) -0.648(3) -0.277(2) 0.043(9) Uiso 1 1 d .
H92 H 0.237(3) -0.727(3) -0.1888(16) 0.027(7) Uiso 1 1 d .
H93 H 0.254(4) -0.568(4) -0.207(2) 0.061(11) Uiso 1 1 d .

loop_
_atom_site_aniso_label
_atom_site_aniso_U_11
_atom_site_aniso_U_22
_atom_site_aniso_U_33
_atom_site_aniso_U_23
_atom_site_aniso_U_13
_atom_site_aniso_U_12
Mn1 0.00928(18) 0.00852(18) 0.00902(17) -0.00025(12) 0.00550(14) -0.00025(14)
Mn2 0.01102(19) 0.00878(18) 0.00998(17) 0.00103(13) 0.00631(14) 0.00080(15)
Mn3 0.0108(3) 0.0123(3) 0.0110(2) -0.00132(18) 0.0076(2) -0.0010(2)
Mn4 0.0093(3) 0.0109(3) 0.0118(2) -0.00065(18) 0.0061(2) -0.0018(2)
O1 0.0130(9) 0.0101(8) 0.0089(7) -0.0006(6) 0.0060(7) -0.0003(7)
O2 0.0184(9) 0.0116(9) 0.0121(8) 0.0026(6) 0.0080(7) 0.0040(7)
O3 0.0122(8) 0.0120(8) 0.0124(7) 0.0027(6) 0.0084(7) 0.0008(7)
O4 0.0144(9) 0.0249(10) 0.0139(8) 0.0001(7) 0.0098(7) -0.0008(7)
O5 0.0152(9) 0.0114(8) 0.0135(8) -0.0002(6) 0.0108(7) -0.0011(7)
O6 0.0204(10) 0.0143(9) 0.0160(8) -0.0020(7) 0.0136(7) -0.0007(7)
O7 0.0097(8) 0.0123(9) 0.0136(8) 0.0014(6) 0.0076(7) -0.0007(7)
O8 0.0109(9) 0.0207(10) 0.0149(8) 0.0023(7) 0.0057(7) -0.0022(7)
O9 0.0111(9) 0.0143(9) 0.0111(7) -0.0022(6) 0.0069(7) -0.0030(7)
O10 0.0125(9) 0.0189(9) 0.0191(8) -0.0037(7) 0.0107(7) -0.0019(8)
O11 0.0109(8) 0.0117(9) 0.0137(8) -0.0012(6) 0.0071(7) 0.0002(7)
O12 0.0120(9) 0.0114(9) 0.0162(8) -0.0031(6) 0.0062(7) -0.0017(7)
C1 0.0136(13) 0.0121(13) 0.0140(12) -0.0036(9) 0.0092(10) -0.0019(10)
C2 0.0112(12) 0.0123(13) 0.0167(12) 0.0005(9) 0.0079(10) -0.0002(10)
C3 0.0157(13) 0.0103(13) 0.0161(11) 0.0008(9) 0.0103(10) 0.0002(10)
C4 0.0157(13) 0.0138(13) 0.0151(12) 0.0004(9) 0.0101(10) -0.0009(10)
C5 0.0171(13) 0.0123(12) 0.0134(11) -0.0018(9) 0.0117(10) -0.0027(11)
C6 0.0131(13) 0.0145(13) 0.0130(11) 0.0017(10) 0.0075(10) 0.0012(11)
C7 0.0301(17) 0.0313(17) 0.0307(15) -0.0023(13) 0.0199(14) -0.0029(14)
C8 0.039(2) 0.0347(19) 0.0370(17) 0.0035(15) 0.0268(16) -0.0077(16)
C9 0.0373(19) 0.0248(17) 0.0315(17) 0.0028(13) 0.0234(15) 0.0019(15)
N1 0.0259(13) 0.0230(12) 0.0252(11) 0.0022(9) 0.0178(10) -0.0019(10)
O13 0.0402(13) 0.0297(12) 0.0401(11) -0.0044(9) 0.0254(10) -0.0105(10)

loop_
_atom_type_symbol
_atom_type_description
_atom_type_scat_dispersion_real
_atom_type_scat_dispersion_imag
_atom_type_scat_source
C C 0.0033 0.0016 'International Tables Vol C Tables 4.2.6.8 and 6.1.1.4'
H H 0.0000 0.0000 'International Tables Vol C Tables 4.2.6.8 and 6.1.1.4'
O O 0.0106 0.0060 'International Tables Vol C Tables 4.2.6.8 and 6.1.1.4'
N N 0.0061 0.0033 'International Tables Vol C Tables 4.2.6.8 and 6.1.1.4'
Mn Mn 0.3368 0.7283 'International Tables Vol C Tables 4.2.6.8 and 6.1.1.4'

loop_
_geom_angle_atom_site_label_1
_geom_angle_atom_site_label_2
_geom_angle_atom_site_label_3
_geom_angle
_geom_angle_site_symmetry_1
_geom_angle_site_symmetry_3
O9 Mn1 O11 98.62(6) . .
O9 Mn1 O7 97.78(6) . .
O11 Mn1 O7 94.17(6) . .
O9 Mn1 O5 96.35(6) . .
O11 Mn1 O5 92.50(6) . .
O7 Mn1 O5 163.29(5) . .
O9 Mn1 O3 89.21(6) . .
O11 Mn1 O3 169.71(5) . .
O7 Mn1 O3 78.07(6) . .
O5 Mn1 O3 93.27(6) . .
O9 Mn1 O1 172.13(6) . .
O11 Mn1 O1 87.76(6) . .
O7 Mn1 O1 86.28(6) . .
O5 Mn1 O1 78.68(5) . .
O3 Mn1 O1 85.02(6) . .
O2 Mn2 O12 97.48(6) . 2_645
O2 Mn2 O5 97.95(6) . 2_645
O12 Mn2 O5 91.08(6) 2_645 2_645
O2 Mn2 O3 93.59(6) . .
O12 Mn2 O3 90.00(6) 2_645 .
O5 Mn2 O3 168.17(6) 2_645 .
O2 Mn2 O7 89.15(6) . .
O12 Mn2 O7 166.52(6) 2_645 .
O5 Mn2 O7 99.64(6) 2_645 .
O3 Mn2 O7 77.84(6) . .
O2 Mn2 O1 171.57(6) . 2_645
O12 Mn2 O1 90.27(6) 2_645 2_645
O5 Mn2 O1 78.52(5) 2_645 2_645
O3 Mn2 O1 89.69(5) . 2_645
O7 Mn2 O1 83.95(6) . 2_645
O6 Mn3 O6 180.00(9) 3_655 .
O6 Mn3 O4 88.18(6) 3_655 .
O6 Mn3 O4 91.82(6) . .
O6 Mn3 O4 91.82(6) 3_655 3_655
O6 Mn3 O4 88.18(6) . 3_655
O4 Mn3 O4 180.00(8) . 3_655
O6 Mn3 O9 90.14(6) 3_655 3_655
O6 Mn3 O9 89.86(6) . 3_655
O4 Mn3 O9 83.97(6) . 3_655
O4 Mn3 O9 96.03(6) 3_655 3_655
O6 Mn3 O9 89.86(6) 3_655 .
O6 Mn3 O9 90.14(6) . .
O4 Mn3 O9 96.03(6) . .
O4 Mn3 O9 83.97(6) 3_655 .
O9 Mn3 O9 180.00(6) 3_655 .
O8 Mn4 O8 180.00(11) 3 .
O8 Mn4 O10 88.72(6) 3 3
O8 Mn4 O10 91.28(6) . 3
O8 Mn4 O10 91.28(6) 3 .
O8 Mn4 O10 88.72(6) . .
O10 Mn4 O10 180.00(6) 3 .
O8 Mn4 O11 85.72(6) 3 .
O8 Mn4 O11 94.28(6) . .
O10 Mn4 O11 87.23(6) 3 .
O10 Mn4 O11 92.77(6) . .
O8 Mn4 O11 94.28(6) 3 3
O8 Mn4 O11 85.72(6) . 3
O10 Mn4 O11 92.77(6) 3 3
O10 Mn4 O11 87.23(6) . 3
O11 Mn4 O11 180.00(10) . 3
C1 O1 Mn1 134.13(14) . .
C1 O1 Mn2 127.30(14) . 2_655
Mn1 O1 Mn2 95.99(5) . 2_655
C1 O2 Mn2 128.39(14) . .
C2 O3 Mn2 127.13(14) . .
C2 O3 Mn1 133.06(14) . .
Mn2 O3 Mn1 99.04(6) . .
C2 O4 Mn3 133.19(16) . .
C3 O5 Mn2 128.22(15) . 2_655
C3 O5 Mn1 132.48(14) . .
Mn2 O5 Mn1 97.84(6) 2_655 .
C3 O6 Mn3 135.39(15) . .
C4 O7 Mn1 135.22(15) . .
C4 O7 Mn2 126.41(14) . .
Mn1 O7 Mn2 98.28(6) . .
C4 O8 Mn4 134.81(16) . .
C5 O9 Mn1 126.40(14) . .
C5 O9 Mn3 120.31(14) . .
Mn1 O9 Mn3 113.14(7) . .
C5 O10 Mn4 143.10(15) . .
C6 O11 Mn1 130.23(15) . .
C6 O11 Mn4 119.38(15) . .
Mn1 O11 Mn4 110.38(7) . .
C6 O12 Mn2 131.27(16) . 2_655
O2 C1 O1 126.2(2) . .
O2 C1 H1 118.4(13) . .
O1 C1 H1 115.4(13) . .
O4 C2 O3 126.2(2) . .
O4 C2 H2 118.9(15) . .
O3 C2 H2 114.8(15) . .
O6 C3 O5 125.8(2) . .
O6 C3 H3 120.2(13) . .
O5 C3 H3 114.0(13) . .
O8 C4 O7 126.2(2) . .
O8 C4 H4 119.3(14) . .
O7 C4 H4 114.5(14) . .
O10 C5 O9 125.4(2) . .
O10 C5 H5 118.8(15) . .
O9 C5 H5 115.8(15) . .
O12 C6 O11 126.5(2) . .
O12 C6 H6 116.4(16) . .
O11 C6 H6 117.1(16) . .
O13 C7 N1 126.2(3) . .
O13 C7 H7 123.7(15) . .
N1 C7 H7 110.1(15) . .
N1 C8 H81 108.5(18) . .
N1 C8 H82 109(2) . .
H81 C8 H82 104(3) . .
N1 C8 H83 107.1(19) . .
H81 C8 H83 116(3) . .
H82 C8 H83 112(3) . .
N1 C9 H91 111.0(19) . .
N1 C9 H92 111.0(14) . .
H91 C9 H92 106(2) . .
N1 C9 H93 106(2) . .
H91 C9 H93 111(3) . .
H92 C9 H93 111(3) . .
C7 N1 C9 120.4(2) . .
C7 N1 C8 122.9(2) . .
C9 N1 C8 116.7(2) . .

loop_
_geom_bond_atom_site_label_1
_geom_bond_atom_site_label_2
_geom_bond_distance
_geom_bond_site_symmetry_2
Mn1 O9 2.1357(15) .
Mn1 O11 2.1613(16) .
Mn1 O7 2.1815(15) .
Mn1 O5 2.1898(16) .
Mn1 O3 2.1916(16) .
Mn1 O1 2.2002(14) .
Mn2 O2 2.1097(16) .
Mn2 O12 2.1354(16) 2_645
Mn2 O5 2.1723(15) 2_645
Mn2 O3 2.1741(15) .
Mn2 O7 2.2093(15) .
Mn2 O1 2.2247(15) 2_645
Mn3 O6 2.1529(17) 3_655
Mn3 O6 2.1529(17) .
Mn3 O4 2.1624(15) .
Mn3 O4 2.1624(15) 3_655
Mn3 O9 2.2067(16) 3_655
Mn3 O9 2.2067(16) .
Mn4 O8 2.1490(15) 3
Mn4 O8 2.1490(15) .
Mn4 O10 2.1611(16) 3
Mn4 O10 2.1611(16) .
Mn4 O11 2.2033(16) .
Mn4 O11 2.2033(16) 3
O1 C1 1.272(2) .
O1 Mn2 2.2247(15) 2_655
O2 C1 1.239(3) .
O3 C2 1.268(3) .
O4 C2 1.231(3) .
O5 C3 1.283(3) .
O5 Mn2 2.1723(15) 2_655
O6 C3 1.226(3) .
O7 C4 1.275(3) .
O8 C4 1.230(3) .
O9 C5 1.288(3) .
O10 C5 1.225(3) .
O11 C6 1.272(3) .
O12 C6 1.239(3) .
O12 Mn2 2.1354(16) 2_655
C1 H1 0.96(2) .
C2 H2 0.97(3) .
C3 H3 1.00(2) .
C4 H4 1.01(2) .
C5 H5 0.95(2) .
C6 H6 0.99(3) .
C7 O13 1.217(3) .
C7 N1 1.341(4) .
C7 H7 1.04(3) .
C8 N1 1.453(4) .
C8 H81 1.02(3) .
C8 H82 0.99(3) .
C8 H83 1.01(3) .
C9 N1 1.450(4) .
C9 H91 0.97(3) .
C9 H92 1.06(3) .
C9 H93 0.98(4) .

loop_
_geom_hbond_atom_site_label_D
_geom_hbond_atom_site_label_H
_geom_hbond_atom_site_label_A
_geom_hbond_distance_DH
_geom_hbond_distance_HA
_geom_hbond_distance_DA
_geom_hbond_angle_DHA
_geom_hbond_site_symmetry_A
C1 H1 O3 0.96(2) 2.78(2) 3.342(3) 117.8(15) 2_655
C1 H1 O6 0.96(2) 2.75(2) 3.495(3) 134.9(18) 4_566
C1 H1 O9 0.96(2) 2.73(2) 3.589(3) 148.7(19) 2_655
C2 H2 O12 0.97(3) 2.60(2) 3.200(3) 120(2) 2_645
C3 H3 O2 1.00(2) 2.80(2) 3.433(3) 121.3(16) 2_655
C4 H4 O5 1.01(2) 2.86(2) 3.514(3) 123.5(18) 2_645
C5 H5 O4 0.95(2) 2.62(2) 2.983(3) 103.2(17) 3_655
C5 H5 O6 0.95(2) 2.89(2) 3.366(3) 112.1(17) 3_655
C6 H6 O8 0.99(3) 2.74(3) 3.157(3) 105.5(17) 3
C6 H6 O10 0.99(3) 2.57(3) 3.084(3) 111.9(19) 3
C5 H5 O13 0.95(2) 2.55(3) 3.462(3) 160(2) .
C3 H3 O13 1.00(2) 2.80(2) 3.043(3) 94.5(14) 3_655
C4 H4 O13 1.01(2) 2.65(2) 3.219(3) 115.7(17) 4_556
C8 H82 O8 0.99(3) 2.95(3) 3.137(3) 91(2) 3_545
C8 H82 O11 0.99(3) 3.15(3) 3.736(3) 119(2) 1_545
C8 H83 O12 1.01(3) 3.12(3) 3.792(3) 126(2) 1_545
C8 H81 O13 1.02(3) 2.70(3) 3.707(4) 167(2) 2_544
C8 H82 O11 0.99(3) 3.15(3) 3.736(3) 119(2) 1_545
C8 H83 O12 1.01(3) 3.12(3) 3.792(3) 126(2) 1_545
C9 H91 O10 0.97(3) 2.74(3) 3.677(3) 162(2) 2_544
C9 H92 O4 1.06(3) 2.92(3) 3.965(4) 168(2) 3_645
C9 H92 O6 1.06(3) 2.86(3) 3.590(3) 126.3(17) 1_545
C9 H93 O2 0.98(4) 3.00(4) 3.737(4) 133(3) 4
C9 H93 O7 0.98(4) 2.94(4) 3.779(3) 145(2) 4
C9 H93 O8 0.98(4) 3.18(3) 3.678(3) 113(2) 4
